data_4343525
loop_
_publ_author_name
'Castor, Katherine J.'
'Metera, Kimberly L.'
'Tefashe, Ushula M.'
'Serpell, Christopher J.'
'Mauzeroll, Janine'
'Sleiman, Hanadi F.'

_publ_section_title
;
 Cyclometalated Iridium(III) Imidazole Phenanthroline Complexes as
 Luminescent and Electrochemiluminescent G-Quadruplex DNA Binders.
;
_journal_issue 14
_journal_name_full 'Inorganic chemistry'
_journal_page_first 6958
_journal_page_last 6967
_journal_paper_doi 10.1021/acs.inorgchem.5b00921
_journal_volume 54
_journal_year 2015
_chemical_formula_moiety 'C41 H27 Cl Ir N6, F6 P, 3(C2 H4 O2), H2 O'
_chemical_formula_sum 'C47 H41 Cl F6 Ir N6 O7 P'
_chemical_formula_weight 1174.52
_space_group_IT_number 2
_symmetry_cell_setting triclinic
_symmetry_space_group_name_Hall '-P 1'
_symmetry_space_group_name_H-M 'P -1'
_atom_sites_solution_hydrogens difmap
_atom_sites_solution_primary other
_audit_creation_date 13-10-30
_audit_creation_method CRYSTALS_ver_14.40
_cell_angle_alpha 67.005(2)
_cell_angle_beta 76.589(2)
_cell_angle_gamma 74.541(2)
_cell_formula_units_Z 4
_cell_length_a 13.160(2)
_cell_length_b 18.199(3)
_cell_length_c 21.573(3)
_cell_measurement_reflns_used 280
_cell_measurement_temperature 100
_cell_measurement_theta_max 26
_cell_measurement_theta_min 4
_cell_volume 4536.3(12)
_computing_cell_refinement 'Apex2 (Bruker AXS, 2006)'
_computing_data_collection 'Apex2 (Bruker AXS, 2006)'
_computing_data_reduction 'USER DEFINED DATA REDUCTION'
_computing_molecular_graphics 'CAMERON (Watkin et al., 1996)'
_computing_publication_material 'CRYSTALS (Betteridge et al., 2003)'
_computing_structure_refinement 'CRYSTALS (Betteridge et al., 2003)'
_computing_structure_solution 'Superflip (Palatinus & Chapuis, 2007)'
_diffrn_ambient_temperature 100
_diffrn_measured_fraction_theta_full 0.994
_diffrn_measured_fraction_theta_max 0.897
_diffrn_measurement_device Area
_diffrn_measurement_device_type 'Bruker Kappa Apex2'
_diffrn_measurement_method \w/2\q
_diffrn_radiation_monochromator graphite
_diffrn_radiation_type 'Mo K\a'
_diffrn_radiation_wavelength 0.71073
_diffrn_reflns_av_R_equivalents 0.134
_diffrn_reflns_limit_h_max 16
_diffrn_reflns_limit_h_min -16
_diffrn_reflns_limit_k_max 23
_diffrn_reflns_limit_k_min -24
_diffrn_reflns_limit_l_max 28
_diffrn_reflns_limit_l_min -28
_diffrn_reflns_number 52465
_diffrn_reflns_theta_full 26.536
_diffrn_reflns_theta_max 28.496
_diffrn_reflns_theta_min 1.036
_diffrn_standards_number 0
_exptl_absorpt_coefficient_mu 3.122
_exptl_absorpt_correction_T_max 0.54
_exptl_absorpt_correction_T_min 0.48
_exptl_absorpt_correction_type multi-scan
_exptl_absorpt_process_details 'SADABS (Siemens, 1996)'
_exptl_crystal_colour orange
_exptl_crystal_density_diffrn 1.720
_exptl_crystal_density_method 'not measured'
_exptl_crystal_description block
_exptl_crystal_F_000 2335.999
_exptl_crystal_size_max 0.400
_exptl_crystal_size_mid 0.200
_exptl_crystal_size_min 0.200
_refine_diff_density_max 5.57
_refine_diff_density_min -4.68
_refine_ls_extinction_method None
_refine_ls_goodness_of_fit_ref 1.0005
_refine_ls_hydrogen_treatment constr
_refine_ls_matrix_type full
_refine_ls_number_parameters 1298
_refine_ls_number_reflns 17372
_refine_ls_number_restraints 1470
_refine_ls_R_factor_all 0.1385
_refine_ls_R_factor_gt 0.0603
_refine_ls_shift/su_max 0.0009378
_refine_ls_shift/su_mean 0.0000160
_refine_ls_structure_factor_coef Fsqd
_refine_ls_weighting_details
;
 Method, part 1, Chebychev polynomial, (Watkin, 1994, Prince, 1982) 
 [weight] = 1.0/[A~0~*T~0~(x)+A~1~*T~1~(x) ... +A~n-1~]*T~n-1~(x)] 
 where A~i~ are the Chebychev coefficients listed below and x= Fcalc/Fmax 
 Method = Robust Weighting (Prince, 1982) 
 W = [weight] * [1-(deltaF/6*sigmaF)^2^]^2^ 
 A~i~ are: 
 17.5 24.0 11.4 3.29 
;
_refine_ls_weighting_scheme calc
_refine_ls_wR_factor_all 0.2323
_refine_ls_wR_factor_gt 0.1409
_refine_ls_wR_factor_ref 0.2323
_reflns_limit_h_max 16
_reflns_limit_h_min -16
_reflns_limit_k_max 24
_reflns_limit_k_min -21
_reflns_limit_l_max 28
_reflns_limit_l_min 0
_reflns_number_gt 7747
_reflns_number_total 20627
_reflns_threshold_expression I>2.0\s(I)
_oxford_diffrn_Wilson_B_factor 1.67
_oxford_diffrn_Wilson_scale 30.66
_oxford_refine_ls_r_factor_ref 0.1385
_oxford_refine_ls_scale 0.08468(2)
_oxford_reflns_number_all 17372
_oxford_reflns_threshold_expression_ref I>-3.0\s(I)
_oxford_structure_analysis_title 019CJS13
_cod_data_source_file ic5b00921_si_002.cif
_cod_data_source_block Complex4
_cod_depositor_comments
;
The following automatic conversions were performed:

'_atom_sites_solution_primary' value 'Other' changed to 'other'
according to
/usr/data/users/saulius/crontab/automatic-downloads/rss-feeds/ACS/lib/dictionaries/cif_core.dic
dictionary named 'cif_core.dic' version 2.4.2 from 2011-04-26.

Automatic conversion script
Id: cif_fix_values 3271 2015-04-21 07:52:19Z andrius 

 Adding full bibliography for 4343524--4343525.cif.
;
_cod_original_cell_volume 4536.2(12)
_cod_original_sg_symbol_H-M 'P -1 '
_cod_original_formula_sum 'C47 H41 Cl1 F6 Ir1 N6 O7 P1'
_cod_database_code 4343525

loop_
_symmetry_equiv_pos_as_xyz
x,y,z
-x,-y,-z

loop_
_atom_site_label
_atom_site_type_symbol
_atom_site_fract_x
_atom_site_fract_y
_atom_site_fract_z
_atom_site_U_iso_or_equiv
_atom_site_occupancy
_atom_site_adp_type
_atom_site_refinement_flags_posn
_atom_site_refinement_flags_adp
_atom_site_refinement_flags_occupancy
_atom_site_disorder_assembly
_atom_site_disorder_group
Ir1 Ir 0.66643(6) 0.69027(3) 0.35040(3) 0.0360 1.0000 Uani . U . . .
N2 N 0.8231(11) 0.6918(7) 0.3464(6) 0.0400 1.0000 Uani . U . . .
C3 C 0.8985(14) 0.6874(9) 0.2944(9) 0.0446 1.0000 Uani . U . . .
C4 C 1.0029(15) 0.6923(9) 0.2933(10) 0.0499 1.0000 Uani . U . . .
C5 C 1.0262(16) 0.7030(10) 0.3488(10) 0.0543 1.0000 Uani . U . . .
C6 C 0.9484(15) 0.7045(9) 0.4033(10) 0.0496 1.0000 Uani . U . . .
C7 C 0.8471(15) 0.6991(9) 0.4035(8) 0.0441 1.0000 Uani . U . . .
C8 C 0.7575(15) 0.6976(9) 0.4573(8) 0.0438 1.0000 Uani . U . . .
C9 C 0.7618(17) 0.7077(9) 0.5166(9) 0.0527 1.0000 Uani . U . . .
C10 C 0.6750(17) 0.7064(10) 0.5660(9) 0.0558 1.0000 Uani . U . . .
C11 C 0.5813(17) 0.6956(10) 0.5561(8) 0.0525 1.0000 Uani . U . . .
C12 C 0.5734(15) 0.6868(8) 0.4957(7) 0.0414 1.0000 Uani . U . . .
C13 C 0.6599(14) 0.6880(8) 0.4460(8) 0.0400 1.0000 Uani . U . . .
N14 N 0.5102(11) 0.6782(7) 0.3698(6) 0.0405 1.0000 Uani . U . . .
C15 C 0.4250(13) 0.7392(9) 0.3685(7) 0.0395 1.0000 Uani . U . . .
C16 C 0.3232(15) 0.7256(10) 0.3908(8) 0.0475 1.0000 Uani . U . . .
C17 C 0.3069(17) 0.6464(11) 0.4184(9) 0.0573 1.0000 Uani . U . . .
C18 C 0.3917(15) 0.5850(10) 0.4196(7) 0.0471 1.0000 Uani . U . . .
C19 C 0.4955(14) 0.6007(8) 0.3941(7) 0.0374 1.0000 Uani . U . . .
C20 C 0.5947(15) 0.5385(8) 0.3955(7) 0.0401 1.0000 Uani . U . . .
C21 C 0.5938(18) 0.4564(9) 0.4088(8) 0.0553 1.0000 Uani . U . . .
C22 C 0.6912(18) 0.4026(9) 0.4096(9) 0.0589 1.0000 Uani . U . . .
C23 C 0.7857(18) 0.4286(9) 0.3955(8) 0.0562 1.0000 Uani . U . . .
C24 C 0.7812(16) 0.5123(9) 0.3816(8) 0.0500 1.0000 Uani . U . . .
C25 C 0.6874(15) 0.5674(9) 0.3800(8) 0.0445 1.0000 Uani . U . . .
N26 N 0.6280(10) 0.8206(7) 0.3065(6) 0.0335 1.0000 Uani . U . . .
C27 C 0.5995(12) 0.8711(8) 0.3418(7) 0.0338 1.0000 Uani . U . . .
C28 C 0.5659(13) 0.9556(9) 0.3091(8) 0.0372 1.0000 Uani . U . . .
C29 C 0.5645(11) 0.9866(8) 0.2407(7) 0.0304 1.0000 Uani . U . . .
C30 C 0.5998(12) 0.9334(8) 0.2027(7) 0.0303 1.0000 Uani . U . . .
C31 C 0.6288(11) 0.8501(8) 0.2393(7) 0.0291 1.0000 Uani . U . . .
C32 C 0.6623(11) 0.7924(8) 0.2035(7) 0.0295 1.0000 Uani . U . . .
N33 N 0.6815(11) 0.7129(7) 0.2437(6) 0.0364 1.0000 Uani . U . . .
C34 C 0.7137(13) 0.6565(9) 0.2129(8) 0.0377 1.0000 Uani . U . . .
C35 C 0.7261(14) 0.6776(9) 0.1432(8) 0.0396 1.0000 Uani . U . . .
C36 C 0.7036(12) 0.7581(8) 0.1018(8) 0.0328 1.0000 Uani . U . . .
C37 C 0.6715(12) 0.8184(8) 0.1316(7) 0.0316 1.0000 Uani . U . . .
C38 C 0.6427(11) 0.9029(8) 0.0977(7) 0.0289 1.0000 Uani . U . . .
C39 C 0.6050(10) 0.9581(8) 0.1320(7) 0.0267 1.0000 Uani . U . . .
N40 N 0.5792(9) 1.0369(7) 0.0857(6) 0.0279 1.0000 Uani . U . . .
C41 C 0.6012(10) 1.0288(8) 0.0242(7) 0.0243 1.0000 Uani . U . . .
N42 N 0.6401(9) 0.9495(7) 0.0303(6) 0.0295 1.0000 Uani . U . . .
C43 C 0.5917(11) 1.0968(8) -0.0390(7) 0.0280 1.0000 Uani . U . . .
C44 C 0.6124(11) 1.0869(8) -0.1024(7) 0.0319 1.0000 Uani . U . . .
C45 C 0.6060(12) 1.1542(8) -0.1620(7) 0.0345 1.0000 Uani . U . . .
C46 C 0.5792(13) 1.2316(8) -0.1591(7) 0.0347 1.0000 Uani . U . . .
C47 C 0.5560(12) 1.2438(8) -0.0965(7) 0.0343 1.0000 Uani . U . . .
C48 C 0.5631(12) 1.1760(8) -0.0374(7) 0.0322 1.0000 Uani . U . . .
Cl49 Cl 0.5761(4) 1.3161(2) -0.23285(19) 0.0481 1.0000 Uani . U . . .
Ir101 Ir 0.69085(5) 0.18870(3) 0.29117(3) 0.0365 1.0000 Uani . U . . .
N102 N 0.8336(11) 0.2240(7) 0.2749(6) 0.0363 1.0000 Uani . U . . .
C103 C 0.9290(13) 0.1730(9) 0.2844(8) 0.0395 1.0000 Uani . U . . .
C104 C 1.0201(15) 0.2005(10) 0.2745(9) 0.0508 1.0000 Uani . U . . .
C105 C 1.0130(17) 0.2839(11) 0.2553(10) 0.0586 1.0000 Uani . U . . .
C106 C 0.9162(16) 0.3360(10) 0.2462(10) 0.0543 1.0000 Uani . U . . .
C107 C 0.8255(14) 0.3076(9) 0.2574(8) 0.0438 1.0000 Uani . U . . .
C108 C 0.7186(15) 0.3543(8) 0.2535(8) 0.0424 1.0000 Uani . U . . .
C109 C 0.6941(16) 0.4386(9) 0.2330(9) 0.0519 1.0000 Uani . U . . .
C110 C 0.5916(17) 0.4804(10) 0.2323(9) 0.0571 1.0000 Uani . U . . .
C111 C 0.5098(16) 0.4368(9) 0.2527(8) 0.0513 1.0000 Uani . U . . .
C112 C 0.5324(15) 0.3528(9) 0.2711(8) 0.0476 1.0000 Uani . U . . .
C113 C 0.6367(14) 0.3075(9) 0.2720(8) 0.0424 1.0000 Uani . U . . .
N114 N 0.5422(11) 0.1603(7) 0.3161(7) 0.0404 1.0000 Uani . U . . .
C115 C 0.4811(14) 0.1683(10) 0.2713(9) 0.0446 1.0000 Uani . U . . .
C116 C 0.3842(15) 0.1472(11) 0.2899(10) 0.0524 1.0000 Uani . U . . .
C117 C 0.3456(15) 0.1147(10) 0.3593(9) 0.0490 1.0000 Uani . U . . .
C118 C 0.4061(14) 0.1103(10) 0.4054(9) 0.0484 1.0000 Uani . U . . .
C119 C 0.5065(13) 0.1305(9) 0.3834(8) 0.0415 1.0000 Uani . U . . .
C120 C 0.5777(13) 0.1300(8) 0.4271(8) 0.0391 1.0000 Uani . U . . .
C121 C 0.5582(16) 0.0989(10) 0.4977(8) 0.0486 1.0000 Uani . U . . .
C122 C 0.6280(16) 0.1021(10) 0.5352(9) 0.0517 1.0000 Uani . U . . .
C123 C 0.7167(14) 0.1365(9) 0.5008(8) 0.0445 1.0000 Uani . U . . .
C124 C 0.7350(14) 0.1661(9) 0.4320(8) 0.0417 1.0000 Uani . U . . .
C125 C 0.6683(13) 0.1611(8) 0.3930(8) 0.0376 1.0000 Uani . U . . .
N126 N 0.7114(11) 0.1999(7) 0.1866(6) 0.0359 1.0000 Uani . U . . .
C127 C 0.6855(15) 0.2675(9) 0.1342(8) 0.0482 1.0000 Uani . U . . .
C128 C 0.7022(15) 0.2679(9) 0.0679(8) 0.0495 1.0000 Uani . U . . .
C129 C 0.7467(13) 0.1973(9) 0.0559(8) 0.0395 1.0000 Uani . U . . .
C130 C 0.7747(13) 0.1257(8) 0.1090(8) 0.0364 1.0000 Uani . U . . .
C131 C 0.7564(11) 0.1294(8) 0.1751(8) 0.0304 1.0000 Uani . U . . .
C132 C 0.7832(13) 0.0569(8) 0.2323(8) 0.0404 1.0000 Uani . U . . .
N133 N 0.7616(10) 0.0666(7) 0.2951(6) 0.0369 1.0000 Uani . U . . .
C134 C 0.7874(14) 0.0017(9) 0.3492(9) 0.0444 1.0000 Uani . U . . .
C135 C 0.8322(15) -0.0751(9) 0.3465(9) 0.0506 1.0000 Uani . U . . .
C136 C 0.8535(13) -0.0860(8) 0.2843(8) 0.0407 1.0000 Uani . U . . .
C137 C 0.8296(13) -0.0203(8) 0.2261(8) 0.0380 1.0000 Uani . U . . .
C138 C 0.8462(12) -0.0213(8) 0.1587(8) 0.0344 1.0000 Uani . U . . .
C139 C 0.8184(11) 0.0481(8) 0.1037(7) 0.0308 1.0000 Uani . U . . .
N140 N 0.8457(9) 0.0234(7) 0.0484(6) 0.0324 1.0000 Uani . U . . .
C141 C 0.8819(11) -0.0593(8) 0.0732(8) 0.0326 1.0000 Uani . U . . .
N142 N 0.8861(11) -0.0892(7) 0.1383(7) 0.0403 1.0000 Uani . U . . .
C143 C 0.9193(11) -0.1078(8) 0.0280(8) 0.0330 1.0000 Uani . U . . .
C144 C 0.9137(13) -0.0739(9) -0.0412(8) 0.0403 1.0000 Uani . U . . .
C145 C 0.9470(13) -0.1211(10) -0.0820(9) 0.0447 1.0000 Uani . U . . .
C146 C 0.9857(12) -0.2028(9) -0.0521(8) 0.0378 1.0000 Uani . U . . .
C147 C 0.9909(13) -0.2385(9) 0.0165(8) 0.0375 1.0000 Uani . U . . .
C148 C 0.9571(12) -0.1903(8) 0.0559(8) 0.0356 1.0000 Uani . U . . .
Cl149 Cl 1.0319(4) -0.2635(3) -0.1033(2) 0.0533 1.0000 Uani . U . . .
P201 P 0.1935(4) 0.9800(3) 0.2836(2) 0.0870 1.0000 Uani D U . . .
F202 F 0.1528(8) 0.9979(6) 0.3528(4) 0.0830 0.787(11) Uani D U P 1 1
F203 F 0.1551(8) 0.8953(4) 0.3186(5) 0.0886 0.787(11) Uani D U P 1 1
F204 F 0.3072(5) 0.9366(6) 0.3072(5) 0.1159 0.787(11) Uani D U P 1 1
F205 F 0.2342(8) 0.9622(7) 0.2145(4) 0.1148 0.787(11) Uani D U P 1 1
F206 F 0.2318(8) 1.0648(4) 0.2487(6) 0.1026 0.787(11) Uani D U P 1 1
F207 F 0.0797(5) 1.0234(6) 0.2601(5) 0.0748 0.787(11) Uani D U P 1 1
P208 P 1.0393(5) 0.5394(3) 0.1762(3) 0.0591 1.0000 Uani . U . . .
F209 F 1.1091(9) 0.5701(6) 0.1027(5) 0.0612 1.0000 Uani . U . . .
F210 F 0.9830(10) 0.6309(6) 0.1672(5) 0.0650 1.0000 Uani . U . . .
F211 F 0.9498(10) 0.5302(7) 0.1431(6) 0.0729 1.0000 Uani . U . . .
F212 F 0.9688(12) 0.5087(7) 0.2496(6) 0.0854 1.0000 Uani . U . . .
F213 F 1.0963(11) 0.4472(6) 0.1866(7) 0.0812 1.0000 Uani . U . . .
F214 F 1.1286(11) 0.5494(7) 0.2095(6) 0.0770 1.0000 Uani . U . . .
C215 C 0.122(2) 0.8625(13) 0.1904(11) 0.0851 1.0000 Uani D U . . .
C216 C 0.1601(14) 0.8228(8) 0.1434(7) 0.0851 1.0000 Uani D U . . .
O217 O 0.1700(10) 0.8613(7) 0.0839(7) 0.0628 1.0000 Uani D U . . .
O218 O 0.1853(14) 0.7437(11) 0.1645(8) 0.1023 1.0000 Uani D U . . .
C219 C 0.7979(15) 0.4975(11) 0.6323(9) 0.0521 1.0000 Uani D U . . .
C220 C 0.8838(16) 0.5008(11) 0.5748(9) 0.0521 1.0000 Uani D U . . .
O221 O 0.8705(10) 0.4703(7) 0.5321(6) 0.0482 1.0000 Uani D U . . .
O222 O 0.9627(10) 0.5309(7) 0.5654(6) 0.0521 1.0000 Uani D U . . .
C223 C 1.2549(13) 0.2286(10) 0.1176(8) 0.0417 1.0000 Uani D U . . .
C224 C 1.3395(13) 0.1656(10) 0.0983(8) 0.0417 1.0000 Uani D U . . .
O225 O 1.4286(9) 0.1494(6) 0.1242(5) 0.0427 1.0000 Uani D U . . .
O226 O 1.3271(8) 0.1315(6) 0.0626(5) 0.0391 1.0000 Uani D U . . .
C227 C 1.0516(16) 0.0886(9) 0.4963(11) 0.1730 1.0000 Uani D U . . .
C228 C 1.0319(11) 0.1820(8) 0.4611(7) 0.1730 1.0000 Uani D U . . .
O229 O 0.9614(12) 0.2263(10) 0.4883(8) 0.1350 1.0000 Uani D U . . .
O230 O 1.0887(12) 0.2154(12) 0.4016(8) 0.1661 1.0000 Uani D U . . .
C231 C 0.344(3) 0.463(3) 0.130(2) 0.1880 1.0000 Uani D U . . .
C232 C 0.449(2) 0.4811(18) 0.0968(19) 0.1880 1.0000 Uani D U . . .
O233 O 0.4642(19) 0.5561(16) 0.0823(12) 0.1690 1.0000 Uani D U . . .
O234 O 0.532(2) 0.4383(14) 0.0766(10) 0.1658 1.0000 Uani D U . . .
C235 C 0.857(4) 0.5327(19) 0.0094(18) 0.1826 1.0000 Uani D U . . .
C236 C 0.749(3) 0.5284(15) 0.0301(18) 0.1826 1.0000 Uani D U . . .
O237 O 0.673(3) 0.5843(11) 0.0389(11) 0.1686 1.0000 Uani D U . . .
O238 O 0.715(3) 0.4623(12) 0.0362(11) 0.2177 1.0000 Uani D U . . .
O239 O 1.0675(16) 0.3675(11) 0.3576(10) 0.1132 1.0000 Uani . . . . .
O240 O 0.2557(19) 0.6604(13) 0.0899(13) 0.1505 1.0000 Uani . . . . .
F302 F 0.172(3) 0.9076(14) 0.2677(18) 0.0900 0.213(11) Uani D U P 1 2
F303 F 0.3155(8) 0.9370(19) 0.2860(17) 0.0909 0.213(11) Uani D U P 1 2
F304 F 0.220(3) 1.0279(19) 0.2043(5) 0.0869 0.213(11) Uani D U P 1 2
F305 F 0.215(3) 1.0524(14) 0.2996(19) 0.0886 0.213(11) Uani D U P 1 2
F306 F 0.167(3) 0.9321(18) 0.3630(4) 0.0916 0.213(11) Uani D U P 1 2
F307 F 0.0714(8) 1.0229(19) 0.2813(17) 0.0866 0.213(11) Uani D U P 1 2
H31 H 0.8799 0.6813 0.2577 0.0491 1.0000 Uiso R . . . .
H41 H 1.0564 0.6869 0.2574 0.0512 1.0000 Uiso R . . . .
H51 H 1.0927 0.7115 0.3489 0.0531 1.0000 Uiso R . . . .
H61 H 0.9642 0.7083 0.4418 0.0520 1.0000 Uiso R . . . .
H91 H 0.8255 0.7148 0.5228 0.0520 1.0000 Uiso R . . . .
H101 H 0.6786 0.7117 0.6067 0.0530 1.0000 Uiso R . . . .
H111 H 0.5223 0.6961 0.5895 0.0510 1.0000 Uiso R . . . .
H121 H 0.5094 0.6799 0.4894 0.0481 1.0000 Uiso R . . . .
H151 H 0.4358 0.7922 0.3512 0.0480 1.0000 Uiso R . . . .
H161 H 0.2664 0.7699 0.3857 0.0520 1.0000 Uiso R . . . .
H171 H 0.2389 0.6355 0.4382 0.0551 1.0000 Uiso R . . . .
H181 H 0.3823 0.5312 0.4371 0.0540 1.0000 Uiso R . . . .
H211 H 0.5307 0.4381 0.4167 0.0521 1.0000 Uiso R . . . .
H221 H 0.6932 0.3478 0.4189 0.0552 1.0000 Uiso R . . . .
H231 H 0.8497 0.3909 0.3970 0.0530 1.0000 Uiso R . . . .
H241 H 0.8452 0.5300 0.3724 0.0490 1.0000 Uiso R . . . .
H271 H 0.6016 0.8498 0.3886 0.0410 1.0000 Uiso R . . . .
H281 H 0.5423 0.9897 0.3349 0.0410 1.0000 Uiso R . . . .
H291 H 0.5429 1.0425 0.2181 0.0401 1.0000 Uiso R . . . .
H341 H 0.7286 0.6016 0.2401 0.0429 1.0000 Uiso R . . . .
H351 H 0.7505 0.6369 0.1235 0.0430 1.0000 Uiso R . . . .
H361 H 0.7102 0.7726 0.0546 0.0409 1.0000 Uiso R . . . .
H441 H 0.6318 1.0350 -0.1049 0.0421 1.0000 Uiso R . . . .
H451 H 0.6209 1.1485 -0.2043 0.0430 1.0000 Uiso R . . . .
H471 H 0.5402 1.2964 -0.0953 0.0421 1.0000 Uiso R . . . .
H481 H 0.5458 1.1833 0.0041 0.0408 1.0000 Uiso R . . . .
H1031 H 0.9330 0.1171 0.2983 0.0490 1.0000 Uiso R . . . .
H1041 H 1.0848 0.1640 0.2821 0.0540 1.0000 Uiso R . . . .
H1051 H 1.0736 0.3048 0.2485 0.0571 1.0000 Uiso R . . . .
H1061 H 0.9116 0.3921 0.2294 0.0550 1.0000 Uiso R . . . .
H1091 H 0.7486 0.4682 0.2176 0.0550 1.0000 Uiso R . . . .
H1101 H 0.5750 0.5368 0.2205 0.0570 1.0000 Uiso R . . . .
H1111 H 0.4391 0.4639 0.2529 0.0561 1.0000 Uiso R . . . .
H1121 H 0.4772 0.3245 0.2838 0.0529 1.0000 Uiso R . . . .
H1151 H 0.5081 0.1860 0.2249 0.0502 1.0000 Uiso R . . . .
H1161 H 0.3423 0.1545 0.2579 0.0531 1.0000 Uiso R . . . .
H1171 H 0.2804 0.0980 0.3745 0.0551 1.0000 Uiso R . . . .
H1181 H 0.3798 0.0944 0.4517 0.0550 1.0000 Uiso R . . . .
H1211 H 0.5003 0.0731 0.5192 0.0540 1.0000 Uiso R . . . .
H1221 H 0.6125 0.0847 0.5825 0.0551 1.0000 Uiso R . . . .
H1231 H 0.7648 0.1379 0.5256 0.0521 1.0000 Uiso R . . . .
H1241 H 0.7929 0.1917 0.4094 0.0499 1.0000 Uiso R . . . .
H1271 H 0.6577 0.3163 0.1423 0.0481 1.0000 Uiso R . . . .
H1281 H 0.6818 0.3162 0.0320 0.0491 1.0000 Uiso R . . . .
H1291 H 0.7571 0.1968 0.0120 0.0471 1.0000 Uiso R . . . .
H1341 H 0.7751 0.0092 0.3909 0.0480 1.0000 Uiso R . . . .
H1351 H 0.8464 -0.1197 0.3865 0.0489 1.0000 Uiso R . . . .
H1361 H 0.8861 -0.1365 0.2809 0.0483 1.0000 Uiso R . . . .
H1441 H 0.8883 -0.0182 -0.0599 0.0490 1.0000 Uiso R . . . .
H1451 H 0.9450 -0.0977 -0.1287 0.0508 1.0000 Uiso R . . . .
H1471 H 1.0177 -0.2937 0.0353 0.0499 1.0000 Uiso R . . . .
H1481 H 0.9590 -0.2141 0.1025 0.0469 1.0000 Uiso R . . . .
H2151 H 0.1624 0.8327 0.2277 0.1320 1.0000 Uiso R . . . .
H2152 H 0.1305 0.9185 0.1716 0.1320 1.0000 Uiso R . . . .
H2153 H 0.0476 0.8607 0.2066 0.1320 1.0000 Uiso R . . . .
H2191 H 0.8268 0.4905 0.6716 0.0850 1.0000 Uiso R . . . .
H2192 H 0.7645 0.4527 0.6417 0.0851 1.0000 Uiso R . . . .
H2193 H 0.7460 0.5474 0.6214 0.0851 1.0000 Uiso R . . . .
H2233 H 1.2202 0.2634 0.0786 0.0750 1.0000 Uiso R . . . .
H2232 H 1.2046 0.2014 0.1538 0.0749 1.0000 Uiso R . . . .
H2231 H 1.2836 0.2610 0.1328 0.0751 1.0000 Uiso R . . . .
H2381 H 0.6563 0.4536 0.0499 0.2393 1.0000 Uiso R . . . .
H2331 H 0.5350 0.5654 0.0670 0.2161 1.0000 Uiso R . . . .
H2181 H 0.2117 0.7134 0.1349 0.1538 1.0000 Uiso R . . . .
H2251 H 1.4733 0.1156 0.1129 0.0508 1.0000 Uiso R . . . .
H2301 H 1.0817 0.2639 0.3874 0.2005 1.0000 Uiso R . . . .
H2401 H 0.3135 0.6320 0.0881 0.1589 1.0000 Uiso R . . . .
H2391 H 1.0589 0.3957 0.3797 0.1344 1.0000 Uiso R . . . .
H2392 H 1.0741 0.3863 0.3169 0.1344 1.0000 Uiso R . . . .
H2271 H 1.1091 0.0652 0.4697 0.2211 1.0000 Uiso R . . . .
H2272 H 1.0705 0.0759 0.5398 0.2211 1.0000 Uiso R . . . .
H2273 H 0.9904 0.0673 0.5016 0.2211 1.0000 Uiso R . . . .
H2351 H 0.8978 0.4817 0.0075 0.2573 1.0000 Uiso R . . . .
H2352 H 0.8798 0.5455 0.0421 0.2573 1.0000 Uiso R . . . .
H2353 H 0.8673 0.5738 -0.0340 0.2573 1.0000 Uiso R . . . .
H2311 H 0.2919 0.5054 0.1406 0.2681 1.0000 Uiso R . . . .
H2312 H 0.3559 0.4177 0.1707 0.2681 1.0000 Uiso R . . . .
H2313 H 0.3184 0.4466 0.1004 0.2681 1.0000 Uiso R . . . .
H421 H 0.6602 0.9324 -0.0029 0.0376 1.0000 Uiso R . . . .
H1401 H 0.8406 0.0536 0.0072 0.0440 1.0000 Uiso R . . . .
H2402 H 0.2105 0.6325 0.0939 0.1804 1.0000 Uiso R . . . .
H2211 H 0.9236 0.4700 0.5010 0.0585 1.0000 Uiso R . . . .

loop_
_atom_site_aniso_label
_atom_site_aniso_U_11
_atom_site_aniso_U_22
_atom_site_aniso_U_33
_atom_site_aniso_U_23
_atom_site_aniso_U_13
_atom_site_aniso_U_12
Ir1 0.0577(4) 0.0229(3) 0.0326(3) -0.0105(2) -0.0170(3) -0.0060(3)
N2 0.057(2) 0.027(5) 0.038(5) -0.009(5) -0.022(3) -0.001(4)
C3 0.052(4) 0.036(7) 0.045(6) -0.013(7) -0.021(4) 0.004(7)
C4 0.056(5) 0.031(7) 0.073(8) -0.028(8) -0.018(6) -0.002(7)
C5 0.063(7) 0.037(8) 0.076(9) -0.024(8) -0.024(5) -0.011(8)
C6 0.062(5) 0.029(7) 0.062(8) -0.015(7) -0.034(5) 0.003(7)
C7 0.065(5) 0.030(7) 0.045(6) -0.014(6) -0.024(4) -0.007(7)
C8 0.068(6) 0.029(7) 0.043(6) -0.019(6) -0.024(4) 0.001(7)
C9 0.093(9) 0.031(7) 0.048(7) -0.023(7) -0.030(5) -0.004(8)
C10 0.101(10) 0.041(8) 0.041(7) -0.030(7) -0.031(5) 0.003(9)
C11 0.094(9) 0.037(8) 0.026(5) -0.008(6) -0.024(6) -0.001(8)
C12 0.071(6) 0.027(7) 0.027(5) -0.007(6) -0.019(4) -0.005(7)
C13 0.067(5) 0.023(5) 0.031(3) -0.007(4) -0.020(3) -0.003(6)
N14 0.062(2) 0.027(3) 0.035(6) -0.005(5) -0.013(4) -0.015(2)
C15 0.060(4) 0.033(4) 0.031(7) -0.009(6) -0.016(6) -0.013(3)
C16 0.060(4) 0.045(5) 0.036(8) -0.004(6) -0.018(7) -0.014(5)
C17 0.071(4) 0.053(6) 0.045(9) 0.002(7) -0.021(8) -0.027(4)
C18 0.080(4) 0.038(5) 0.026(7) 0.010(6) -0.029(7) -0.028(4)
C19 0.076(3) 0.028(3) 0.015(6) 0.000(5) -0.022(6) -0.020(2)
C20 0.085(4) 0.026(3) 0.018(6) -0.006(5) -0.021(6) -0.015(2)
C21 0.108(8) 0.026(4) 0.042(8) -0.007(6) -0.034(9) -0.019(4)
C22 0.118(9) 0.020(4) 0.039(8) 0.001(6) -0.032(9) -0.013(4)
C23 0.106(8) 0.023(4) 0.039(8) -0.007(6) -0.027(9) -0.003(5)
C24 0.084(5) 0.024(4) 0.046(9) -0.010(6) -0.033(8) -0.001(3)
C25 0.076(4) 0.0236(18) 0.039(6) -0.009(3) -0.025(7) -0.006(3)
N26 0.046(6) 0.0232(17) 0.031(3) -0.007(2) -0.007(5) -0.007(3)
C27 0.046(8) 0.028(4) 0.034(5) -0.011(4) -0.015(6) -0.010(6)
C28 0.050(9) 0.028(4) 0.037(5) -0.013(4) -0.010(7) -0.007(6)
C29 0.033(7) 0.026(4) 0.035(4) -0.011(4) -0.003(6) -0.011(5)
C30 0.038(8) 0.026(3) 0.033(3) -0.010(3) -0.010(6) -0.013(5)
C31 0.034(7) 0.026(3) 0.031(3) -0.010(2) -0.009(6) -0.009(5)
C32 0.034(7) 0.027(3) 0.032(3) -0.011(2) -0.009(6) -0.008(5)
N33 0.053(7) 0.028(3) 0.032(2) -0.011(2) -0.016(4) -0.005(5)
C34 0.059(10) 0.026(4) 0.039(4) -0.013(4) -0.017(7) -0.015(6)
C35 0.058(10) 0.027(4) 0.039(4) -0.016(4) -0.011(7) -0.006(6)
C36 0.041(8) 0.027(4) 0.035(5) -0.014(3) -0.006(6) -0.008(6)
C37 0.044(8) 0.026(3) 0.032(3) -0.013(3) -0.013(6) -0.008(5)
C38 0.032(7) 0.027(3) 0.032(4) -0.011(2) -0.006(5) -0.009(5)
C39 0.023(6) 0.028(4) 0.033(3) -0.012(3) -0.007(5) -0.006(5)
N40 0.027(6) 0.027(3) 0.035(3) -0.013(3) -0.010(5) -0.004(4)
C41 0.019(6) 0.026(3) 0.034(3) -0.013(3) -0.005(5) -0.009(4)
N42 0.033(6) 0.027(3) 0.031(3) -0.012(3) -0.005(5) -0.007(4)
C43 0.028(7) 0.026(3) 0.035(3) -0.014(3) -0.010(5) -0.005(5)
C44 0.036(8) 0.030(4) 0.034(4) -0.015(3) -0.002(6) -0.010(6)
C45 0.041(8) 0.031(4) 0.035(4) -0.016(3) -0.011(6) -0.003(6)
C46 0.047(8) 0.030(3) 0.031(3) -0.012(2) -0.008(6) -0.009(6)
C47 0.045(8) 0.026(4) 0.033(4) -0.013(3) -0.008(6) -0.003(6)
C48 0.044(8) 0.026(4) 0.033(4) -0.013(3) -0.013(6) -0.007(6)
Cl49 0.074(3) 0.0341(18) 0.0340(19) -0.0085(15) -0.0193(19) -0.0024(19)
Ir101 0.0513(4) 0.0203(3) 0.0374(3) -0.0120(2) -0.0057(3) -0.0037(3)
N102 0.052(2) 0.025(3) 0.038(5) -0.024(5) 0.001(4) -0.006(2)
C103 0.053(4) 0.030(5) 0.037(8) -0.014(6) -0.005(7) -0.007(3)
C104 0.054(5) 0.039(5) 0.062(10) -0.020(8) -0.010(8) -0.010(5)
C105 0.069(6) 0.042(6) 0.074(11) -0.020(8) -0.020(10) -0.019(5)
C106 0.072(6) 0.032(6) 0.072(11) -0.031(8) -0.008(9) -0.015(4)
C107 0.066(4) 0.025(3) 0.048(8) -0.022(6) -0.007(7) -0.009(3)
C108 0.071(5) 0.024(3) 0.037(8) -0.018(6) -0.009(7) -0.004(3)
C109 0.084(7) 0.023(3) 0.045(9) -0.013(6) -0.007(8) -0.005(4)
C110 0.091(9) 0.029(6) 0.051(10) -0.022(7) -0.013(9) 0.005(4)
C111 0.075(8) 0.031(5) 0.035(8) -0.010(6) -0.014(8) 0.013(5)
C112 0.064(5) 0.032(4) 0.040(8) -0.012(6) -0.014(8) 0.007(4)
C113 0.061(4) 0.0222(13) 0.042(6) -0.015(4) -0.007(7) 0.002(2)
N114 0.047(3) 0.030(5) 0.040(4) -0.011(5) -0.008(3) -0.001(4)
C115 0.048(6) 0.039(8) 0.046(5) -0.019(7) -0.010(5) 0.002(6)
C116 0.050(7) 0.054(9) 0.060(6) -0.033(8) -0.007(6) -0.003(7)
C117 0.049(7) 0.043(8) 0.064(7) -0.033(7) -0.002(5) -0.008(7)
C118 0.052(7) 0.047(8) 0.054(6) -0.031(7) 0.003(5) -0.012(7)
C119 0.045(6) 0.032(7) 0.042(4) -0.013(6) -0.005(4) -0.001(6)
C120 0.052(6) 0.025(6) 0.040(3) -0.015(5) -0.003(4) -0.005(5)
C121 0.075(9) 0.039(8) 0.040(3) -0.020(6) -0.001(5) -0.022(7)
C122 0.072(10) 0.046(9) 0.041(6) -0.020(7) -0.006(5) -0.013(7)
C123 0.054(8) 0.032(7) 0.044(4) -0.014(6) -0.016(6) 0.004(6)
C124 0.054(8) 0.033(7) 0.044(4) -0.022(6) -0.008(5) -0.005(6)
C125 0.052(6) 0.024(6) 0.038(2) -0.015(4) -0.005(3) -0.005(5)
N126 0.047(7) 0.024(3) 0.038(2) -0.013(3) -0.005(4) -0.005(5)
C127 0.078(11) 0.023(4) 0.036(4) -0.009(3) 0.001(7) -0.008(6)
C128 0.080(12) 0.025(5) 0.039(4) -0.011(5) -0.007(8) -0.003(7)
C129 0.045(9) 0.029(4) 0.044(5) -0.016(4) -0.006(7) -0.003(6)
C130 0.047(8) 0.024(3) 0.046(4) -0.017(3) -0.008(6) -0.009(5)
C131 0.025(7) 0.026(4) 0.043(4) -0.016(3) -0.002(6) -0.006(5)
C132 0.056(9) 0.022(4) 0.047(4) -0.016(3) -0.008(7) -0.007(5)
N133 0.046(6) 0.020(2) 0.043(4) -0.013(3) -0.003(5) -0.005(3)
C134 0.054(10) 0.028(4) 0.050(5) -0.016(4) -0.019(7) 0.006(6)
C135 0.072(11) 0.027(4) 0.050(5) -0.016(5) -0.016(8) 0.003(7)
C136 0.059(10) 0.022(4) 0.054(5) -0.017(4) -0.023(7) -0.010(6)
C137 0.048(9) 0.023(4) 0.046(4) -0.016(3) -0.005(6) -0.007(5)
C138 0.033(7) 0.027(4) 0.047(4) -0.019(3) -0.005(6) -0.004(5)
C139 0.025(7) 0.027(3) 0.042(4) -0.017(3) 0.002(5) -0.007(5)
N140 0.034(6) 0.027(4) 0.043(4) -0.017(3) 0.000(5) -0.013(4)
C141 0.027(7) 0.028(4) 0.045(4) -0.018(4) 0.005(6) -0.009(5)
N142 0.050(8) 0.028(4) 0.049(4) -0.021(4) -0.010(6) -0.004(5)
C143 0.024(7) 0.031(4) 0.042(4) -0.018(4) 0.005(6) -0.003(5)
C144 0.043(9) 0.035(5) 0.044(5) -0.016(4) -0.002(7) -0.012(6)
C145 0.045(9) 0.047(5) 0.041(6) -0.020(4) -0.004(7) -0.002(7)
C146 0.035(8) 0.042(5) 0.046(5) -0.026(4) -0.004(6) -0.009(6)
C147 0.043(8) 0.030(5) 0.044(5) -0.021(4) 0.003(7) -0.009(6)
C148 0.036(8) 0.031(4) 0.047(6) -0.023(4) -0.010(6) 0.000(6)
Cl149 0.056(3) 0.060(3) 0.053(3) -0.038(2) -0.002(2) -0.005(2)
P201 0.095(4) 0.056(3) 0.071(3) -0.012(2) -0.003(3) 0.024(2)
F202 0.101(7) 0.061(6) 0.071(4) -0.017(4) -0.013(4) 0.001(5)
F203 0.118(6) 0.056(4) 0.068(6) -0.018(4) -0.015(6) 0.017(4)
F204 0.094(5) 0.085(6) 0.102(7) 0.008(6) -0.005(5) 0.021(4)
F205 0.124(7) 0.082(6) 0.075(5) -0.019(4) 0.014(5) 0.044(6)
F206 0.088(6) 0.072(4) 0.094(6) 0.003(5) 0.001(6) 0.010(4)
F207 0.097(5) 0.048(5) 0.068(6) -0.033(5) -0.009(4) 0.020(4)
P208 0.092(4) 0.041(2) 0.053(3) -0.018(2) -0.014(2) -0.023(2)
F209 0.074(6) 0.053(5) 0.057(4) -0.022(4) -0.013(3) -0.008(5)
F210 0.098(7) 0.045(3) 0.058(6) -0.026(4) 0.001(5) -0.022(4)
F211 0.084(6) 0.063(6) 0.092(7) -0.043(6) -0.017(5) -0.019(5)
F212 0.133(9) 0.064(6) 0.066(4) -0.019(5) 0.005(5) -0.052(7)
F213 0.107(8) 0.042(3) 0.096(8) -0.019(4) -0.027(6) -0.014(4)
F214 0.112(7) 0.070(6) 0.063(6) -0.020(6) -0.027(5) -0.033(6)
C215 0.099(13) 0.091(8) 0.078(7) -0.014(5) -0.027(9) -0.052(9)
C216 0.099(13) 0.091(8) 0.078(7) -0.014(5) -0.027(9) -0.052(9)
O217 0.057(8) 0.057(7) 0.081(7) -0.015(5) -0.014(7) -0.032(6)
O218 0.102(13) 0.090(8) 0.089(11) -0.002(6) -0.007(10) -0.029(10)
C219 0.068(7) 0.045(6) 0.049(6) -0.016(5) -0.019(5) -0.011(6)
C220 0.068(7) 0.045(6) 0.049(6) -0.016(5) -0.019(5) -0.011(6)
O221 0.059(7) 0.045(6) 0.048(6) -0.015(5) -0.015(5) -0.016(5)
O222 0.071(8) 0.050(7) 0.048(6) -0.024(6) -0.019(5) -0.014(6)
C223 0.041(5) 0.045(6) 0.046(6) -0.027(5) -0.007(5) -0.002(4)
C224 0.041(5) 0.045(6) 0.046(6) -0.027(5) -0.007(5) -0.002(4)
O225 0.052(6) 0.037(5) 0.052(6) -0.032(5) -0.020(5) 0.006(5)
O226 0.040(6) 0.044(6) 0.039(6) -0.023(5) -0.008(4) -0.003(5)
C227 0.36(3) 0.104(11) 0.088(13) -0.051(10) -0.029(15) -0.079(15)
C228 0.36(3) 0.104(11) 0.088(13) -0.051(10) -0.029(15) -0.079(15)
O229 0.18(2) 0.088(11) 0.132(17) -0.003(11) -0.029(13) -0.072(13)
O230 0.29(3) 0.096(12) 0.109(15) -0.031(11) -0.033(15) -0.032(17)
C231 0.168(17) 0.215(19) 0.21(3) -0.17(2) -0.113(18) 0.122(14)
C232 0.168(17) 0.215(19) 0.21(3) -0.17(2) -0.113(18) 0.122(14)
O233 0.171(16) 0.196(17) 0.150(18) -0.134(17) -0.105(13) 0.132(13)
O234 0.215(18) 0.150(15) 0.083(13) -0.066(12) -0.061(13) 0.115(13)
C235 0.39(3) 0.079(10) 0.085(19) -0.044(11) -0.06(3) -0.003(14)
C236 0.39(3) 0.079(10) 0.085(19) -0.044(11) -0.06(3) -0.003(14)
O237 0.36(3) 0.053(9) 0.117(16) -0.037(10) -0.132(18) 0.011(13)
O238 0.42(4) 0.063(10) 0.116(17) -0.050(12) 0.11(2) -0.056(16)
O239 0.143(17) 0.103(14) 0.135(17) -0.082(13) -0.048(14) -0.004(12)
O240 0.14(2) 0.105(16) 0.20(3) -0.038(17) -0.033(18) -0.028(15)
F302 0.099(8) 0.055(6) 0.076(7) -0.014(5) 0.003(7) 0.021(5)
F303 0.096(4) 0.063(7) 0.073(7) -0.013(6) -0.002(5) 0.026(5)
F304 0.096(7) 0.059(7) 0.071(4) -0.012(4) -0.004(5) 0.017(7)
F305 0.096(8) 0.061(6) 0.074(7) -0.015(5) -0.007(7) 0.024(5)
F306 0.098(7) 0.060(7) 0.072(4) -0.010(4) -0.001(5) 0.026(7)
F307 0.095(4) 0.055(7) 0.073(7) -0.014(6) -0.004(5) 0.023(5)

loop_
_atom_type_symbol
_atom_type_scat_dispersion_real
_atom_type_scat_dispersion_imag
_atom_type_scat_Cromer_Mann_a1
_atom_type_scat_Cromer_Mann_b1
_atom_type_scat_Cromer_Mann_a2
_atom_type_scat_Cromer_Mann_b2
_atom_type_scat_Cromer_Mann_a3
_atom_type_scat_Cromer_Mann_b3
_atom_type_scat_Cromer_Mann_a4
_atom_type_scat_Cromer_Mann_b4
_atom_type_scat_Cromer_Mann_c
_atom_type_scat_source
C 0.0033 0.0016 2.3100 20.8439 1.0200 10.2075 1.5886 0.5687 0.8650 51.6512 0.2156 'International Tables Vol C 4.2.6.8 and 6.1.1.4'
H 0.0000 0.0000 0.4930 10.5109 0.3229 26.1257 0.1402 3.1424 0.0408 57.7998 0.0030 'International Tables Vol C 4.2.6.8 and 6.1.1.4'
N 0.0061 0.0033 12.2126 0.0057 3.1322 9.8933 2.0125 28.9975 1.1663 0.5826 -11.5290 'International Tables Vol C 4.2.6.8 and 6.1.1.4'
F 0.0171 0.0103 3.5392 10.2825 2.6412 4.2944 1.5170 0.2615 1.0243 26.1476 0.2776 'International Tables Vol C 4.2.6.8 and 6.1.1.4'
P 0.1023 0.0942 6.4345 1.9067 4.1791 27.1570 1.7800 0.5260 1.4908 68.1645 1.1149 'International Tables Vol C 4.2.6.8 and 6.1.1.4'
Cl 0.1484 0.1585 11.4604 0.0104 7.1964 1.1662 6.2556 18.5194 1.6455 47.7784 -9.5574 'International Tables Vol C 4.2.6.8 and 6.1.1.4'
Ir -1.4442 7.9887 27.3049 1.5928 16.7296 8.8655 15.6115 0.4179 5.8338 45.0011 11.4722 'International Tables Vol C 4.2.6.8 and 6.1.1.4'
O 0.0106 0.0060 3.0485 13.2771 2.2868 5.7011 1.5463 0.3239 0.8670 32.9089 0.2508 'International Tables Vol C 4.2.6.8 and 6.1.1.4'

loop_
_geom_angle_atom_site_label_1
_geom_angle_atom_site_label_2
_geom_angle_atom_site_label_3
_geom_angle
_geom_angle_publ_flag
N2 Ir1 C13 81.3(6) yes
N2 Ir1 N14 171.3(5) yes
C13 Ir1 N14 91.4(6) yes
N2 Ir1 C25 95.4(6) yes
C13 Ir1 C25 93.6(6) yes
N14 Ir1 C25 80.3(6) yes
N2 Ir1 N26 91.7(5) yes
C13 Ir1 N26 94.7(5) yes
N14 Ir1 N26 93.6(5) yes
C25 Ir1 N26 169.8(5) yes
N2 Ir1 N33 93.8(5) yes
C13 Ir1 N33 169.9(5) yes
N14 Ir1 N33 94.1(5) yes
C25 Ir1 N33 95.7(5) yes
N26 Ir1 N33 76.6(4) yes
Ir1 N2 C3 124.4(11) yes
Ir1 N2 C7 115.0(11) yes
C3 N2 C7 120.6(15) yes
N2 C3 C4 121.8(16) yes
N2 C3 H31 118.1 no
C4 C3 H31 120.1 no
C3 C4 C5 117.8(18) yes
C3 C4 H41 121.4 no
C5 C4 H41 120.7 no
C4 C5 C6 119.7(18) yes
C4 C5 H51 121.3 no
C6 C5 H51 119.0 no
C5 C6 C7 121.5(17) yes
C5 C6 H61 120.4 no
C7 C6 H61 118.1 no
N2 C7 C6 118.5(17) yes
N2 C7 C8 113.4(15) yes
C6 C7 C8 128.1(15) yes
C7 C8 C9 123.2(17) yes
C7 C8 C13 117.3(13) yes
C9 C8 C13 119.5(17) yes
C8 C9 C10 121.4(18) yes
C8 C9 H91 118.5 no
C10 C9 H91 120.1 no
C9 C10 C11 119.4(15) yes
C9 C10 H101 121.3 no
C11 C10 H101 119.4 no
C10 C11 C12 120.9(18) yes
C10 C11 H111 118.8 no
C12 C11 H111 120.3 no
C11 C12 C13 120.1(17) yes
C11 C12 H121 120.0 no
C13 C12 H121 119.9 no
C8 C13 Ir1 112.6(12) yes
C8 C13 C12 118.8(14) yes
Ir1 C13 C12 128.3(12) yes
Ir1 N14 C15 125.2(10) yes
Ir1 N14 C19 114.9(11) yes
C15 N14 C19 119.3(15) yes
N14 C15 C16 122.4(15) yes
N14 C15 H151 118.7 no
C16 C15 H151 119.0 no
C15 C16 C17 119.2(18) yes
C15 C16 H161 119.2 no
C17 C16 H161 121.6 no
C16 C17 C18 118.8(18) yes
C16 C17 H171 120.4 no
C18 C17 H171 120.6 no
C17 C18 C19 121.0(15) yes
C17 C18 H181 120.2 no
C19 C18 H181 118.8 no
C18 C19 N14 119.3(15) yes
C18 C19 C20 125.8(13) yes
N14 C19 C20 114.8(14) yes
C19 C20 C21 122.2(16) yes
C19 C20 C25 115.1(12) yes
C21 C20 C25 122.6(17) yes
C20 C21 C22 117.8(18) yes
C20 C21 H211 121.9 no
C22 C21 H211 120.3 no
C21 C22 C23 121.4(15) yes
C21 C22 H221 119.8 no
C23 C22 H221 118.7 no
C22 C23 C24 118.1(18) yes
C22 C23 H231 119.4 no
C24 C23 H231 122.5 no
C23 C24 C25 122.4(19) yes
C23 C24 H241 118.2 no
C25 C24 H241 119.4 no
Ir1 C25 C20 114.5(12) yes
Ir1 C25 C24 127.8(14) yes
C20 C25 C24 117.6(14) yes
Ir1 N26 C27 124.9(9) yes
Ir1 N26 C31 114.8(9) yes
C27 N26 C31 120.2(12) yes
N26 C27 C28 120.7(13) yes
N26 C27 H271 119.3 no
C28 C27 H271 120.0 no
C27 C28 C29 119.8(13) yes
C27 C28 H281 119.7 no
C29 C28 H281 120.4 no
C28 C29 C30 119.3(13) yes
C28 C29 H291 121.1 no
C30 C29 H291 119.6 no
C29 C30 C31 117.2(12) yes
C29 C30 C39 124.7(12) yes
C31 C30 C39 118.1(12) yes
C30 C31 N26 122.6(12) yes
C30 C31 C32 119.7(12) yes
N26 C31 C32 117.7(12) yes
C31 C32 N33 115.4(12) yes
C31 C32 C37 121.8(12) yes
N33 C32 C37 122.8(12) yes
Ir1 N33 C32 115.3(9) yes
Ir1 N33 C34 126.7(10) yes
C32 N33 C34 117.8(12) yes
N33 C34 C35 122.3(13) yes
N33 C34 H341 118.5 no
C35 C34 H341 119.2 no
C34 C35 C36 120.6(13) yes
C34 C35 H351 120.1 no
C36 C35 H351 119.4 no
C35 C36 C37 118.8(13) yes
C35 C36 H361 120.9 no
C37 C36 H361 120.3 no
C32 C37 C36 117.7(12) yes
C32 C37 C38 115.7(12) yes
C36 C37 C38 126.6(13) yes
C37 C38 C39 122.7(13) yes
C37 C38 N42 132.3(12) yes
C39 C38 N42 104.9(11) yes
C30 C39 C38 121.8(12) yes
C30 C39 N40 128.1(12) yes
C38 C39 N40 110.0(12) yes
C39 N40 C41 105.2(10) yes
N40 C41 N42 110.7(11) yes
N40 C41 C43 123.5(11) yes
N42 C41 C43 125.6(12) yes
C38 N42 C41 109.2(11) yes
C38 N42 H421 126.2 no
C41 N42 H421 124.6 no
C41 C43 C44 122.7(12) yes
C41 C43 C48 118.9(12) yes
C44 C43 C48 118.4(13) yes
C43 C44 C45 120.6(12) yes
C43 C44 H441 120.2 no
C45 C44 H441 119.3 no
C44 C45 C46 119.8(13) yes
C44 C45 H451 121.3 no
C46 C45 H451 118.8 no
C45 C46 C47 121.2(13) yes
C45 C46 Cl49 120.5(11) yes
C47 C46 Cl49 118.3(11) yes
C46 C47 C48 118.3(13) yes
C46 C47 H471 120.3 no
C48 C47 H471 121.4 no
C43 C48 C47 121.7(13) yes
C43 C48 H481 119.3 no
C47 C48 H481 118.9 no
N102 Ir101 C113 81.1(6) yes
N102 Ir101 N114 173.0(5) yes
C113 Ir101 N114 94.7(6) yes
N102 Ir101 C125 94.8(6) yes
C113 Ir101 C125 93.7(6) yes
N114 Ir101 C125 79.7(6) yes
N102 Ir101 N126 90.2(5) yes
C113 Ir101 N126 93.9(6) yes
N114 Ir101 N126 95.7(5) yes
C125 Ir101 N126 171.5(5) yes
N102 Ir101 N133 94.8(5) yes
C113 Ir101 N133 170.7(6) yes
N114 Ir101 N133 90.1(5) yes
C125 Ir101 N133 95.0(5) yes
N126 Ir101 N133 77.7(5) yes
Ir101 N102 C103 125.4(10) yes
Ir101 N102 C107 114.5(11) yes
C103 N102 C107 119.9(14) yes
N102 C103 C104 122.3(14) yes
N102 C103 H1031 119.3 no
C104 C103 H1031 118.4 no
C103 C104 C105 118.0(17) yes
C103 C104 H1041 120.6 no
C105 C104 H1041 121.4 no
C104 C105 C106 120.1(18) yes
C104 C105 H1051 120.4 no
C106 C105 H1051 119.5 no
C105 C106 C107 121.2(15) yes
C105 C106 H1061 120.7 no
C107 C106 H1061 118.0 no
N102 C107 C106 118.4(15) yes
N102 C107 C108 114.5(14) yes
C106 C107 C108 127.2(14) yes
C107 C108 C109 123.5(17) yes
C107 C108 C113 115.2(13) yes
C109 C108 C113 121.2(16) yes
C108 C109 C110 121.7(18) yes
C108 C109 H1091 120.0 no
C110 C109 H1091 118.3 no
C109 C110 C111 118.7(15) yes
C109 C110 H1101 121.6 no
C111 C110 H1101 119.7 no
C110 C111 C112 120.7(17) yes
C110 C111 H1111 120.3 no
C112 C111 H1111 118.9 no
C111 C112 C113 122.4(18) yes
C111 C112 H1121 120.0 no
C113 C112 H1121 117.5 no
C108 C113 C112 115.1(14) yes
C108 C113 Ir101 114.5(11) yes
C112 C113 Ir101 130.4(13) yes
Ir101 N114 C115 125.0(12) yes
Ir101 N114 C119 115.7(11) yes
C115 N114 C119 119.3(15) yes
N114 C115 C116 123.2(17) yes
N114 C115 H1151 118.7 no
C116 C115 H1151 117.9 no
C115 C116 C117 119.0(17) yes
C115 C116 H1161 121.8 no
C117 C116 H1161 119.2 no
C116 C117 C118 117.7(17) yes
C116 C117 H1171 122.1 no
C118 C117 H1171 120.2 no
C117 C118 C119 120.6(17) yes
C117 C118 H1181 120.3 no
C119 C118 H1181 119.1 no
C118 C119 N114 119.9(16) yes
C118 C119 C120 125.9(15) yes
N114 C119 C120 114.0(15) yes
C119 C120 C121 123.3(15) yes
C119 C120 C125 115.3(14) yes
C121 C120 C125 121.4(16) yes
C120 C121 C122 119.8(17) yes
C120 C121 H1211 119.3 no
C122 C121 H1211 120.8 no
C121 C122 C123 118.7(16) yes
C121 C122 H1221 119.8 no
C123 C122 H1221 121.4 no
C122 C123 C124 120.9(17) yes
C122 C123 H1231 119.3 no
C124 C123 H1231 119.8 no
C123 C124 C125 121.6(17) yes
C123 C124 H1241 120.1 no
C125 C124 H1241 118.2 no
C124 C125 C120 117.4(15) yes
C124 C125 Ir101 127.8(13) yes
C120 C125 Ir101 114.7(11) yes
Ir101 N126 C127 126.9(10) yes
Ir101 N126 C131 114.0(10) yes
C127 N126 C131 119.1(13) yes
N126 C127 C128 122.2(14) yes
N126 C127 H1271 118.4 no
C128 C127 H1271 119.4 no
C127 C128 C129 119.2(15) yes
C127 C128 H1281 120.5 no
C129 C128 H1281 120.2 no
C128 C129 C130 120.5(15) yes
C128 C129 H1291 119.9 no
C130 C129 H1291 119.7 no
C129 C130 C131 117.6(13) yes
C129 C130 C139 126.0(14) yes
C131 C130 C139 116.3(13) yes
C130 C131 N126 121.4(13) yes
C130 C131 C132 120.2(12) yes
N126 C131 C132 118.4(13) yes
C131 C132 N133 115.8(12) yes
C131 C132 C137 123.0(14) yes
N133 C132 C137 121.2(13) yes
Ir101 N133 C132 114.0(9) yes
Ir101 N133 C134 128.0(10) yes
C132 N133 C134 118.0(12) yes
N133 C134 C135 123.5(16) yes
N133 C134 H1341 117.4 no
C135 C134 H1341 119.1 no
C134 C135 C136 119.2(15) yes
C134 C135 H1351 120.4 no
C136 C135 H1351 120.3 no
C135 C136 C137 119.8(14) yes
C135 C136 H1361 120.8 no
C137 C136 H1361 119.3 no
C132 C137 C136 118.2(14) yes
C132 C137 C138 115.0(13) yes
C136 C137 C138 126.8(13) yes
C137 C138 C139 122.2(12) yes
C137 C138 N142 127.1(13) yes
C139 C138 N142 110.6(13) yes
C130 C139 C138 123.4(13) yes
C130 C139 N140 131.3(14) yes
C138 C139 N140 105.3(11) yes
C139 N140 C141 106.2(12) yes
C139 N140 H1401 126.5 no
C141 N140 H1401 127.2 no
N140 C141 N142 114.1(12) yes
N140 C141 C143 121.9(13) yes
N142 C141 C143 123.9(13) yes
C138 N142 C141 103.6(12) yes
C141 C143 C144 122.4(13) yes
C141 C143 C148 119.0(14) yes
C144 C143 C148 118.6(13) yes
C143 C144 C145 121.1(15) yes
C143 C144 H1441 118.3 no
C145 C144 H1441 120.6 no
C144 C145 C146 118.2(15) yes
C144 C145 H1451 120.7 no
C146 C145 H1451 121.1 no
C145 C146 C147 122.2(14) yes
C145 C146 Cl149 119.0(12) yes
C147 C146 Cl149 118.8(12) yes
C146 C147 C148 118.5(14) yes
C146 C147 H1471 120.3 no
C148 C147 H1471 121.2 no
C143 C148 C147 121.5(15) yes
C143 C148 H1481 119.3 no
C147 C148 H1481 119.2 no
F202 P201 F203 90.01(6) yes
F202 P201 F204 90.00(6) yes
F203 P201 F204 90.00(6) yes
F202 P201 F205 179.97(7) yes
F203 P201 F205 90.02(6) yes
F204 P201 F205 90.00(6) yes
F202 P201 F206 89.98(6) yes
F203 P201 F206 179.99(7) yes
F204 P201 F206 90.00(5) yes
F205 P201 F206 89.99(6) yes
F202 P201 F207 90.00(6) yes
F203 P201 F207 90.01(5) yes
F204 P201 F207 179.99(7) yes
F205 P201 F207 90.00(6) yes
F206 P201 F207 89.99(5) yes
F302 P201 F303 89.99(5) yes
F302 P201 F304 90.00(6) yes
F303 P201 F304 90.00(6) yes
F302 P201 F305 179.99(2) yes
F303 P201 F305 90.00(6) yes
F304 P201 F305 90.00(5) yes
F302 P201 F306 90.00(5) yes
F303 P201 F306 90.00(6) yes
F304 P201 F306 179.99(7) yes
F305 P201 F306 90.00(5) yes
F302 P201 F307 90.00(6) yes
F303 P201 F307 179.99(7) yes
F304 P201 F307 90.00(6) yes
F305 P201 F307 90.01(6) yes
F306 P201 F307 90.00(6) yes
F209 P208 F210 89.7(6) yes
F209 P208 F211 90.8(7) yes
F210 P208 F211 90.8(7) yes
F209 P208 F212 179.7(8) yes
F210 P208 F212 90.2(7) yes
F211 P208 F212 89.0(7) yes
F209 P208 F213 91.0(7) yes
F210 P208 F213 178.8(7) yes
F211 P208 F213 90.1(7) yes
F212 P208 F213 89.0(7) yes
F209 P208 F214 89.4(7) yes
F210 P208 F214 88.7(7) yes
F211 P208 F214 179.5(7) yes
F212 P208 F214 90.9(7) yes
F213 P208 F214 90.4(7) yes
C216 C215 H2151 106.2 no
C216 C215 H2152 112.7 no
H2151 C215 H2152 109.7 no
C216 C215 H2153 109.6 no
H2151 C215 H2153 109.3 no
H2152 C215 H2153 109.2 no
C215 C216 O217 120.000(16) yes
C215 C216 O218 120.000(16) yes
O217 C216 O218 120.000(13) yes
C216 O218 H2181 123.7 no
C220 C219 H2191 109.4 no
C220 C219 H2192 109.6 no
H2191 C219 H2192 109.5 no
C220 C219 H2193 109.7 no
H2191 C219 H2193 109.1 no
H2192 C219 H2193 109.5 no
C219 C220 O221 114.5(16) yes
C219 C220 O222 124.1(16) yes
O221 C220 O222 121.3(17) yes
C220 O221 H2211 112.3 no
C224 C223 H2233 108.8 no
C224 C223 H2232 108.1 no
H2233 C223 H2232 110.0 no
C224 C223 H2231 111.6 no
H2233 C223 H2231 109.1 no
H2232 C223 H2231 109.3 no
C223 C224 O225 113.8(13) yes
C223 C224 O226 122.6(15) yes
O225 C224 O226 123.6(14) yes
C224 O225 H2251 112.2 no
C228 C227 H2271 108.5 no
C228 C227 H2272 107.9 no
H2271 C227 H2272 109.5 no
C228 C227 H2273 112.0 no
H2271 C227 H2273 109.5 no
H2272 C227 H2273 109.5 no
C227 C228 O229 119.998(10) yes
C227 C228 O230 119.998(11) yes
O229 C228 O230 119.998(14) yes
C228 O230 H2301 116.9 no
C232 C231 H2311 116.6 no
C232 C231 H2312 105.3 no
H2311 C231 H2312 109.5 no
C232 C231 H2313 106.2 no
H2311 C231 H2313 109.5 no
H2312 C231 H2313 109.5 no
C231 C232 O233 118(2) yes
C231 C232 O234 131(3) yes
O233 C232 O234 111(2) yes
C232 O233 H2331 117.5 no
C236 C235 H2351 110.0 no
C236 C235 H2352 107.7 no
H2351 C235 H2352 109.5 no
C236 C235 H2353 110.7 no
H2351 C235 H2353 109.5 no
H2352 C235 H2353 109.5 no
C235 C236 O237 127(3) yes
C235 C236 O238 120(3) yes
O237 C236 O238 113(2) yes
C236 O238 H2381 126.7 no
H2391 O239 H2392 121.1 no
H2401 O240 H2402 107.4 no

loop_
_geom_bond_atom_site_label_1
_geom_bond_atom_site_label_2
_geom_bond_distance
_geom_bond_publ_flag
Ir1 N2 2.050(14) yes
Ir1 C13 2.029(15) yes
Ir1 N14 2.054(14) yes
Ir1 C25 2.031(14) yes
Ir1 N26 2.146(11) yes
Ir1 N33 2.145(12) yes
N2 C3 1.33(2) yes
N2 C7 1.403(19) yes
C3 C4 1.40(2) yes
C3 H31 0.932 no
C4 C5 1.40(2) yes
C4 H41 0.935 no
C5 C6 1.37(3) yes
C5 H51 0.929 no
C6 C7 1.36(2) yes
C6 H61 0.933 no
C7 C8 1.45(2) yes
C8 C9 1.38(2) yes
C8 C13 1.43(2) yes
C9 C10 1.37(3) yes
C9 H91 0.929 no
C10 C11 1.37(3) yes
C10 H101 0.932 no
C11 C12 1.40(2) yes
C11 H111 0.930 no
C12 C13 1.37(2) yes
C12 H121 0.930 no
N14 C15 1.35(2) yes
N14 C19 1.351(17) yes
C15 C16 1.37(2) yes
C15 H151 0.926 no
C16 C17 1.38(2) yes
C16 H161 0.931 no
C17 C18 1.35(3) yes
C17 H171 0.935 no
C18 C19 1.41(2) yes
C18 H181 0.933 no
C19 C20 1.48(2) yes
C20 C21 1.410(19) yes
C20 C25 1.38(2) yes
C21 C22 1.39(3) yes
C21 H211 0.931 no
C22 C23 1.37(3) yes
C22 H221 0.932 no
C23 C24 1.42(2) yes
C23 H231 0.933 no
C24 C25 1.36(2) yes
C24 H241 0.932 no
N26 C27 1.342(17) yes
N26 C31 1.333(17) yes
C27 C28 1.411(19) yes
C27 H271 0.933 no
C28 C29 1.36(2) yes
C28 H281 0.936 no
C29 C30 1.426(18) yes
C29 H291 0.935 no
C30 C31 1.401(18) yes
C30 C39 1.400(19) yes
C31 C32 1.456(18) yes
C32 N33 1.355(17) yes
C32 C37 1.419(19) yes
N33 C34 1.358(18) yes
C34 C35 1.38(2) yes
C34 H341 0.933 no
C35 C36 1.38(2) yes
C35 H351 0.942 no
C36 C37 1.406(18) yes
C36 H361 0.935 no
C37 C38 1.409(18) yes
C38 C39 1.397(18) yes
C38 N42 1.371(17) yes
C39 N40 1.395(17) yes
N40 C41 1.349(17) yes
C41 N42 1.360(16) yes
C41 C43 1.444(18) yes
N42 H421 0.850 no
C43 C44 1.404(19) yes
C43 C48 1.401(18) yes
C44 C45 1.39(2) yes
C44 H441 0.930 no
C45 C46 1.381(19) yes
C45 H451 0.928 no
C46 C47 1.404(19) yes
C46 Cl49 1.727(15) yes
C47 C48 1.386(19) yes
C47 H471 0.933 no
C48 H481 0.926 no
Ir101 N102 2.055(13) yes
Ir101 C113 1.992(14) yes
Ir101 N114 2.053(14) yes
Ir101 C125 2.021(15) yes
Ir101 N126 2.142(12) yes
Ir101 N133 2.144(11) yes
N102 C103 1.35(2) yes
N102 C107 1.397(17) yes
C103 C104 1.36(2) yes
C103 H1031 0.932 no
C104 C105 1.39(2) yes
C104 H1041 0.934 no
C105 C106 1.37(3) yes
C105 H1051 0.930 no
C106 C107 1.36(2) yes
C106 H1061 0.929 no
C107 C108 1.44(2) yes
C108 C109 1.39(2) yes
C108 C113 1.44(2) yes
C109 C110 1.36(3) yes
C109 H1091 0.934 no
C110 C111 1.39(3) yes
C110 H1101 0.932 no
C111 C112 1.39(2) yes
C111 H1111 0.929 no
C112 C113 1.40(2) yes
C112 H1121 0.930 no
N114 C115 1.34(2) yes
N114 C119 1.35(2) yes
C115 C116 1.35(2) yes
C115 H1151 0.937 no
C116 C117 1.40(2) yes
C116 H1161 0.929 no
C117 C118 1.38(2) yes
C117 H1171 0.930 no
C118 C119 1.39(2) yes
C118 H1181 0.933 no
C119 C120 1.47(2) yes
C120 C121 1.39(2) yes
C120 C125 1.38(2) yes
C121 C122 1.38(2) yes
C121 H1211 0.935 no
C122 C123 1.39(2) yes
C122 H1221 0.932 no
C123 C124 1.35(2) yes
C123 H1231 0.930 no
C124 C125 1.39(2) yes
C124 H1241 0.936 no
N126 C127 1.333(19) yes
N126 C131 1.355(17) yes
C127 C128 1.39(2) yes
C127 H1271 0.934 no
C128 C129 1.36(2) yes
C128 H1281 0.941 no
C129 C130 1.39(2) yes
C129 H1291 0.928 no
C130 C131 1.42(2) yes
C130 C139 1.414(18) yes
C131 C132 1.44(2) yes
C132 N133 1.390(19) yes
C132 C137 1.421(19) yes
N133 C134 1.328(19) yes
C134 C135 1.38(2) yes
C134 H1341 0.933 no
C135 C136 1.38(2) yes
C135 H1351 0.942 no
C136 C137 1.38(2) yes
C136 H1361 0.929 no
C137 C138 1.42(2) yes
C138 C139 1.39(2) yes
C138 N142 1.403(17) yes
C139 N140 1.374(18) yes
N140 C141 1.373(17) yes
N140 H1401 0.850 no
C141 N142 1.301(19) yes
C141 C143 1.482(19) yes
C143 C144 1.39(2) yes
C143 C148 1.377(19) yes
C144 C145 1.39(2) yes
C144 H1441 0.929 no
C145 C146 1.37(2) yes
C145 H1451 0.932 no
C146 C147 1.37(2) yes
C146 Cl149 1.759(15) yes
C147 C148 1.375(19) yes
C147 H1471 0.926 no
C148 H1481 0.931 no
P201 F202 1.5910(8) yes
P201 F203 1.5908(8) yes
P201 F204 1.5910(8) yes
P201 F205 1.5909(8) yes
P201 F206 1.5912(8) yes
P201 F207 1.5910(8) yes
P201 F302 1.5911(8) yes
P201 F303 1.5910(8) yes
P201 F304 1.5910(8) yes
P201 F305 1.5909(8) yes
P201 F306 1.5910(8) yes
P201 F307 1.5910(8) yes
P208 F209 1.604(12) yes
P208 F210 1.585(11) yes
P208 F211 1.584(12) yes
P208 F212 1.609(13) yes
P208 F213 1.594(12) yes
P208 F214 1.595(13) yes
C215 C216 1.39(3) yes
C215 H2151 0.963 no
C215 H2152 0.966 no
C215 H2153 0.965 no
C216 O217 1.193(18) yes
C216 O218 1.30(2) yes
O218 H2181 0.950 no
C219 C220 1.47(3) yes
C219 H2191 0.960 no
C219 H2192 0.960 no
C219 H2193 0.961 no
C220 O221 1.309(19) yes
C220 O222 1.24(2) yes
O221 H2211 0.850 no
C223 C224 1.48(2) yes
C223 H2233 0.962 no
C223 H2232 0.963 no
C223 H2231 0.961 no
C224 O225 1.327(18) yes
C224 O226 1.223(17) yes
O225 H2251 0.800 no
C227 C228 1.542(9) yes
C227 H2271 0.950 no
C227 H2272 0.950 no
C227 H2273 0.950 no
C228 O229 1.254(9) yes
C228 O230 1.328(9) yes
O230 H2301 0.800 no
C231 C232 1.47(5) yes
C231 H2311 0.950 no
C231 H2312 0.950 no
C231 H2313 0.950 no
C232 O233 1.336(10) yes
C232 O234 1.256(9) yes
O233 H2331 0.950 no
C235 C236 1.40(5) yes
C235 H2351 0.950 no
C235 H2352 0.950 no
C235 H2353 0.950 no
C236 O237 1.260(9) yes
C236 O238 1.338(9) yes
O238 H2381 0.800 no
O239 H2391 0.800 no
O239 H2392 0.800 no
O240 H2401 0.800 no
O240 H2402 0.850 no

loop_
_geom_hbond_atom_site_label_D
_geom_hbond_atom_site_label_H
_geom_hbond_atom_site_label_A
_geom_hbond_site_symmetry_A
_geom_hbond_angle_DHA
_geom_hbond_distance_DH
_geom_hbond_distance_HA
_geom_hbond_distance_DA
_geom_hbond_publ_flag
C4 H41 O218 1_655 149.6(6) 0.935 2.388 3.23(3) yes
C17 H171 O221 2_666 141.5(6) 0.935 2.506 3.29(3) yes
C36 H361 O226 2_765 153.5(4) 0.935 2.519 3.38(3) yes
C127 H1271 O234 . 127.6(6) 0.934 2.519 3.18(3) yes
C128 H1281 O240 2_665 125.3(6) 0.941 2.465 3.11(3) yes
C129 H1291 O217 2_665 156.5(5) 0.928 2.564 3.44(3) yes
O238 H2381 O234 . 178.1(11) 0.800 1.663 2.46(3) yes
O233 H2331 O237 . 178.4(8) 0.950 1.859 2.81(3) yes
O218 H2181 O240 . 177.3(11) 0.950 1.544 2.49(3) yes
O225 H2251 N40 1_645 179.6(5) 0.800 1.885 2.68(3) yes
O230 H2301 O239 . 179.5(7) 0.800 1.711 2.51(3) yes
O240 H2401 O233 . 178.8(10) 0.800 2.101 2.90(3) yes
O239 H2391 O222 2_766 179.1(7) 0.800 2.036 2.84(3) yes
C231 H2311 O240 . 135.2(11) 0.950 2.549 3.29(3) yes
N42 H421 O226 2_765 160.9(4) 0.850 2.000 2.82(3) yes
N140 H1401 O217 2_665 170.4(5) 0.850 1.980 2.82(3) yes
O221 H2211 O222 2_766 179.9(5) 0.850 1.816 2.67(3) yes
